data_1517450
loop_
_publ_author_name
'Takesue, Takuya'
'Fujita, Morifumi'
'Sugimura, Takashi'
'Akutsu, Hiroki'

_publ_section_title
;
 A Series of Two Oxidation Reactions of ortho-Alkenylbenzamide with
 Hypervalent Iodine(III): A Concise Entry into (3R,4R)-4-Hydroxymellein
 and (3R,4R)-4-Hydroxy-6-methoxymellein.
;
_journal_issue 17
_journal_name_full 'Organic letters'
_journal_page_first 4634
_journal_paper_doi 10.1021/ol502225p
_journal_volume 16
_journal_year 2014
_chemical_formula_moiety 'C22 H20 N2 O5'
_chemical_formula_sum 'C22 H20 N2 O5'
_chemical_formula_weight 392.41
_space_group_IT_number 2
_symmetry_cell_setting triclinic
_symmetry_Int_Tables_number 2
_symmetry_space_group_name_Hall '-P 1'
_symmetry_space_group_name_H-M 'P -1'
_atom_sites_solution_hydrogens geom
_atom_sites_solution_primary direct
_atom_sites_solution_secondary difmap
_cell_angle_alpha 89.301(10)
_cell_angle_beta 88.435(9)
_cell_angle_gamma 76.903(7)
_cell_formula_units_Z 2
_cell_length_a 8.2344(15)
_cell_length_b 9.9972(17)
_cell_length_c 12.320(3)
_cell_measurement_reflns_used 2421
_cell_measurement_temperature 297
_cell_measurement_theta_max 29.88
_cell_measurement_theta_min 1.65
_cell_volume 987.4(3)
_computing_cell_refinement CrystalClear
_computing_data_collection 'CrystalClear (Rigaku Inc., 2008)'
_computing_data_reduction CrystalClear
_computing_molecular_graphics 'CrystalStructure 4.0'
_computing_publication_material 'CrystalStructure 4.0 (Rigaku, 2010)'
_computing_structure_refinement 'SHELXL97 (Sheldrick, 2008)'
_computing_structure_solution 'SIR92 (Altomare, et al., 1994)'
_diffrn_ambient_temperature 297
_diffrn_detector_area_resol_mean 7.314
_diffrn_measured_fraction_theta_full 0.960
_diffrn_measured_fraction_theta_max 0.960
_diffrn_measurement_device_type 'Rigaku Mercury70'
_diffrn_measurement_method \w
_diffrn_radiation_type 'Mo K\a'
_diffrn_radiation_wavelength 0.71075
_diffrn_reflns_av_R_equivalents 0.0298
_diffrn_reflns_limit_h_max 10
_diffrn_reflns_limit_h_min -10
_diffrn_reflns_limit_k_max 12
_diffrn_reflns_limit_k_min -12
_diffrn_reflns_limit_l_max 16
_diffrn_reflns_limit_l_min -15
_diffrn_reflns_number 8891
_diffrn_reflns_theta_full 27.50
_diffrn_reflns_theta_max 27.50
_diffrn_standards_number 0
_exptl_absorpt_coefficient_mu 0.095
_exptl_absorpt_correction_T_max 0.998
_exptl_absorpt_correction_T_min 0.987
_exptl_absorpt_correction_type numerical
_exptl_absorpt_process_details 'NUMABS (Rigaku, 1999)'
_exptl_crystal_colour colorless
_exptl_crystal_density_diffrn 1.320
_exptl_crystal_density_method 'not measured'
_exptl_crystal_description platelet
_exptl_crystal_F_000 412.00
_exptl_crystal_size_max 0.200
_exptl_crystal_size_mid 0.100
_exptl_crystal_size_min 0.020
_refine_diff_density_max 0.170
_refine_diff_density_min -0.160
_refine_ls_extinction_method none
_refine_ls_goodness_of_fit_ref 1.001
_refine_ls_hydrogen_treatment refxyz
_refine_ls_number_parameters 342
_refine_ls_number_reflns 4353
_refine_ls_number_restraints 0
_refine_ls_R_factor_gt 0.0526
_refine_ls_shift/su_max 0.001
_refine_ls_structure_factor_coef Fsqd
_refine_ls_weighting_details 'w = 1/[\s^2^(Fo^2^)+(0.0560P)^2^+0.0000P] where P=(Fo^2^+2Fc^2^)/3'
_refine_ls_weighting_scheme calc
_refine_ls_wR_factor_ref 0.1284
_reflns_number_gt 2431
_reflns_number_total 4355
_reflns_threshold_expression F^2^>2.0\s(F^2^)
_cod_data_source_file ol502225p_si_006.cif
_cod_data_source_block V130201a
_cod_depositor_comments 'Adding full bibliography for 1517449--1517457.cif.'
_cod_database_code 1517450

loop_
_symmetry_equiv_pos_site_id
_symmetry_equiv_pos_as_xyz
1 +X,+Y,+Z
2 -X,-Y,-Z

loop_
_atom_site_label
_atom_site_type_symbol
_atom_site_fract_x
_atom_site_fract_y
_atom_site_fract_z
_atom_site_U_iso_or_equiv
_atom_site_adp_type
_atom_site_occupancy
_atom_site_symmetry_multiplicity
_atom_site_calc_flag
O2 O 0.69113(16) -0.19061(13) 0.01984(10) 0.0499(4) Uani 1.0 2 d
O3 O 1.07532(18) -0.09051(16) 0.38189(12) 0.0649(5) Uani 1.0 2 d
O4 O 0.60843(17) 0.25529(15) 0.36292(13) 0.0661(5) Uani 1.0 2 d
O7 O 0.85758(16) -0.11433(13) 0.20452(10) 0.0479(4) Uani 1.0 2 d
O30 O 0.6474(3) -0.35860(19) -0.08462(15) 0.1119(8) Uani 1.0 2 d
N1 N 0.7149(2) -0.03287(17) 0.36130(13) 0.0512(5) Uani 1.0 2 d
N6 N 0.81965(19) 0.06020(17) 0.35676(13) 0.0486(5) Uani 1.0 2 d
C1 C 0.4629(3) -0.4269(3) 0.26678(19) 0.0582(6) Uani 1.0 2 d
C2 C 0.4473(3) -0.3449(3) 0.3571(2) 0.0611(6) Uani 1.0 2 d
C3 C 0.5704(3) -0.4109(2) 0.18207(18) 0.0518(6) Uani 1.0 2 d
C4 C 0.5396(3) -0.2464(3) 0.36497(17) 0.0554(6) Uani 1.0 2 d
C5 C 0.6642(3) -0.31192(19) 0.18814(15) 0.0451(5) Uani 1.0 2 d
C6 C 0.6484(3) -0.22882(19) 0.28007(15) 0.0444(5) Uani 1.0 2 d
C7 C 0.7811(3) -0.2907(2) 0.09732(16) 0.0474(5) Uani 1.0 2 d
C8 C 0.7455(3) -0.12221(19) 0.28468(15) 0.0445(5) Uani 1.0 2 d
C9 C 0.9229(3) -0.2352(2) 0.13865(16) 0.0467(5) Uani 1.0 2 d
C10 C 0.6297(3) -0.2390(3) -0.06782(18) 0.0621(7) Uani 1.0 2 d
C11 C 0.5381(5) -0.1253(4) -0.1366(3) 0.0717(8) Uani 1.0 2 d
C12 C 1.0375(3) -0.1906(3) 0.05250(18) 0.0533(6) Uani 1.0 2 d
C13 C 1.1115(5) -0.3085(4) -0.0236(4) 0.0924(10) Uani 1.0 2 d
C14 C 1.1748(4) -0.1358(4) 0.1052(3) 0.0747(8) Uani 1.0 2 d
C15 C 0.9930(3) 0.0252(3) 0.37265(15) 0.0494(5) Uani 1.0 2 d
C16 C 0.7550(3) 0.2004(2) 0.36355(15) 0.0473(5) Uani 1.0 2 d
C17 C 1.0432(3) 0.1582(2) 0.37599(15) 0.0465(5) Uani 1.0 2 d
C18 C 0.9013(3) 0.2631(2) 0.36961(15) 0.0455(5) Uani 1.0 2 d
C19 C 1.1988(3) 0.1863(3) 0.38591(17) 0.0594(7) Uani 1.0 2 d
C20 C 0.9095(3) 0.3985(3) 0.36971(18) 0.0586(6) Uani 1.0 2 d
C21 C 1.2071(3) 0.3236(3) 0.38659(19) 0.0661(7) Uani 1.0 2 d
C22 C 1.0664(3) 0.4274(3) 0.37726(19) 0.0642(7) Uani 1.0 2 d
H1 H 0.397(3) -0.499(3) 0.2598(17) 0.073(7) Uiso 1.0 2 d
H2 H 0.376(3) -0.357(3) 0.4185(18) 0.069(7) Uiso 1.0 2 d
H3 H 0.586(3) -0.470(2) 0.1153(18) 0.072(7) Uiso 1.0 2 d
H4 H 0.530(3) -0.184(2) 0.4272(16) 0.052(6) Uiso 1.0 2 d
H9 H 0.991(3) -0.308(2) 0.1869(16) 0.056(6) Uiso 1.0 2 d
H11A H 0.447(5) -0.066(4) -0.094(3) 0.147(15) Uiso 1.0 2 d
H11B H 0.505(4) -0.165(3) -0.198(3) 0.126(11) Uiso 1.0 2 d
H11C H 0.617(5) -0.074(4) -0.164(3) 0.154(15) Uiso 1.0 2 d
H12 H 0.965(3) -0.116(3) 0.0104(17) 0.065(7) Uiso 1.0 2 d
H13A H 1.025(4) -0.338(3) -0.068(3) 0.117(11) Uiso 1.0 2 d
H13B H 1.192(4) -0.282(3) -0.076(3) 0.114(11) Uiso 1.0 2 d
H13C H 1.185(4) -0.384(4) 0.022(3) 0.134(14) Uiso 1.0 2 d
H14A H 1.244(4) -0.102(3) 0.049(3) 0.103(10) Uiso 1.0 2 d
H14B H 1.122(4) -0.047(4) 0.148(3) 0.117(11) Uiso 1.0 2 d
H14C H 1.237(4) -0.200(3) 0.149(3) 0.092(10) Uiso 1.0 2 d
H19 H 1.296(3) 0.111(3) 0.3931(17) 0.070(7) Uiso 1.0 2 d
H20 H 0.810(3) 0.467(2) 0.3676(16) 0.058(7) Uiso 1.0 2 d
H21 H 1.315(3) 0.347(2) 0.3913(17) 0.072(7) Uiso 1.0 2 d
H22 H 1.077(3) 0.521(3) 0.3758(18) 0.073(7) Uiso 1.0 2 d
H7 H 0.827(3) -0.379(2) 0.0561(15) 0.050(6) Uiso 1.0 2 d

loop_
_atom_site_aniso_label
_atom_site_aniso_U_11
_atom_site_aniso_U_22
_atom_site_aniso_U_33
_atom_site_aniso_U_12
_atom_site_aniso_U_13
_atom_site_aniso_U_23
O2 0.0626(9) 0.0444(8) 0.0435(8) -0.0129(7) -0.0071(7) -0.0047(7)
O3 0.0630(10) 0.0594(10) 0.0656(10) 0.0008(8) -0.0056(8) -0.0035(8)
O4 0.0401(9) 0.0635(10) 0.0941(12) -0.0092(8) -0.0061(8) -0.0150(9)
O7 0.0546(9) 0.0467(9) 0.0451(8) -0.0175(7) 0.0045(7) -0.0061(7)
O30 0.190(3) 0.0642(13) 0.0881(14) -0.0353(13) -0.0505(14) -0.0147(11)
N1 0.0541(11) 0.0522(11) 0.0505(10) -0.0183(9) 0.0021(9) -0.0125(9)
N6 0.0428(10) 0.0495(11) 0.0554(10) -0.0138(8) -0.0018(8) -0.0123(8)
C1 0.0620(15) 0.0520(14) 0.0655(15) -0.0237(12) -0.0000(12) 0.0026(12)
C2 0.0655(15) 0.0659(16) 0.0572(15) -0.0274(13) 0.0069(13) 0.0035(13)
C3 0.0596(14) 0.0414(13) 0.0562(14) -0.0148(11) -0.0034(11) -0.0008(11)
C4 0.0622(14) 0.0589(15) 0.0485(13) -0.0213(12) 0.0026(11) -0.0023(11)
C5 0.0508(12) 0.0387(11) 0.0461(12) -0.0105(9) -0.0027(10) 0.0019(10)
C6 0.0494(12) 0.0409(12) 0.0440(11) -0.0125(9) -0.0025(10) 0.0020(9)
C7 0.0578(13) 0.0368(12) 0.0473(12) -0.0100(10) -0.0001(10) -0.0041(10)
C8 0.0474(12) 0.0441(12) 0.0426(11) -0.0111(9) -0.0025(10) 0.0005(10)
C9 0.0527(13) 0.0375(11) 0.0477(12) -0.0061(10) 0.0025(10) -0.0022(10)
C10 0.0790(17) 0.0636(16) 0.0490(13) -0.0264(13) -0.0046(12) -0.0105(12)
C11 0.080(2) 0.086(2) 0.0492(15) -0.0186(18) -0.0137(15) 0.0036(15)
C12 0.0533(13) 0.0484(13) 0.0570(13) -0.0098(11) 0.0060(11) 0.0000(11)
C13 0.097(3) 0.082(3) 0.099(3) -0.026(2) 0.046(3) -0.0321(19)
C14 0.0604(17) 0.084(3) 0.0830(19) -0.0240(16) -0.0008(16) 0.0140(18)
C15 0.0481(13) 0.0571(14) 0.0396(12) -0.0048(11) -0.0013(10) -0.0034(10)
C16 0.0427(12) 0.0521(13) 0.0475(12) -0.0107(10) -0.0042(10) -0.0085(10)
C17 0.0418(12) 0.0575(13) 0.0408(11) -0.0129(10) 0.0004(9) -0.0026(10)
C18 0.0398(11) 0.0534(13) 0.0452(11) -0.0141(10) -0.0020(9) -0.0053(10)
C19 0.0435(14) 0.0771(18) 0.0558(14) -0.0102(13) -0.0000(11) 0.0029(13)
C20 0.0503(14) 0.0605(16) 0.0667(15) -0.0157(12) -0.0039(12) -0.0027(12)
C21 0.0500(15) 0.091(2) 0.0642(15) -0.0309(15) -0.0029(12) 0.0069(14)
C22 0.0633(16) 0.0684(17) 0.0693(16) -0.0329(14) -0.0003(13) 0.0017(13)

loop_
_atom_type_symbol
_atom_type_description
_atom_type_scat_dispersion_real
_atom_type_scat_dispersion_imag
_atom_type_scat_source
C C 0.0033 0.0016
;
International Tables for Crystallography
(1992, Vol. C, Tables 4.2.6.8 and 6.1.1.4)
;
H H 0.0000 0.0000
;
International Tables for Crystallography
(1992, Vol. C, Table 6.1.1.4)
;
N N 0.0061 0.0033
;
International Tables for Crystallography
(1992, Vol. C, Tables 4.2.6.8 and 6.1.1.4)
;
O O 0.0106 0.0060
;
International Tables for Crystallography
(1992, Vol. C, Tables 4.2.6.8 and 6.1.1.4)
;

loop_
_geom_angle_atom_site_label_1
_geom_angle_atom_site_label_2
_geom_angle_atom_site_label_3
_geom_angle
_geom_angle_publ_flag
C7 O2 C10 117.73(16) yes
C8 O7 C9 118.65(16) yes
N6 N1 C8 113.30(17) yes
N1 N6 C15 124.88(16) yes
N1 N6 C16 121.12(16) yes
C15 N6 C16 112.14(19) yes
C2 C1 C3 120.4(3) yes
C1 C2 C4 120.6(3) yes
C1 C3 C5 119.9(2) yes
C2 C4 C6 119.6(2) yes
C3 C5 C6 119.62(19) yes
C3 C5 C7 121.43(18) yes
C6 C5 C7 118.95(19) yes
C4 C6 C5 119.8(2) yes
C4 C6 C8 121.00(18) yes
C5 C6 C8 119.21(18) yes
O2 C7 C5 109.48(15) yes
O2 C7 C9 107.59(17) yes
C5 C7 C9 111.32(17) yes
O7 C8 N1 120.91(19) yes
O7 C8 C6 119.27(16) yes
N1 C8 C6 119.68(18) yes
O7 C9 C7 109.72(16) yes
O7 C9 C12 105.70(17) yes
C7 C9 C12 116.30(18) yes
O2 C10 O30 122.6(2) yes
O2 C10 C11 111.2(3) yes
O30 C10 C11 126.1(3) yes
C9 C12 C13 110.7(3) yes
C9 C12 C14 110.9(2) yes
C13 C12 C14 110.8(3) yes
O3 C15 N6 124.9(3) yes
O3 C15 C17 130.2(2) yes
N6 C15 C17 104.91(17) yes
O4 C16 N6 125.0(3) yes
O4 C16 C18 129.3(2) yes
N6 C16 C18 105.68(16) yes
C15 C17 C18 108.50(18) yes
C15 C17 C19 130.38(19) yes
C18 C17 C19 121.1(3) yes
C16 C18 C17 108.17(19) yes
C16 C18 C20 130.19(18) yes
C17 C18 C20 121.6(2) yes
C17 C19 C21 117.2(2) yes
C18 C20 C22 117.5(2) yes
C19 C21 C22 121.4(3) yes
C20 C22 C21 121.0(3) yes
C2 C1 H1 121.7(12) no
C3 C1 H1 117.8(12) no
C1 C2 H2 121.5(14) no
C4 C2 H2 117.8(14) no
C1 C3 H3 122.5(14) no
C5 C3 H3 117.6(14) no
C2 C4 H4 123.1(13) no
C6 C4 H4 117.2(13) no
O2 C7 H7 107.2(11) no
C5 C7 H7 111.5(12) no
C9 C7 H7 109.6(11) no
O7 C9 H9 108.0(11) no
C7 C9 H9 107.3(13) no
C12 C9 H9 109.5(12) no
C10 C11 H11A 110(2) no
C10 C11 H11B 107.3(18) no
C10 C11 H11C 108(2) no
H11A C11 H11B 115(3) no
H11A C11 H11C 111(3) no
H11B C11 H11C 105(3) no
C9 C12 H12 105.5(13) no
C13 C12 H12 108.8(12) no
C14 C12 H12 109.9(14) no
C12 C13 H13A 112.8(16) no
C12 C13 H13B 110.5(17) no
C12 C13 H13C 106.9(19) no
H13A C13 H13B 107(3) no
H13A C13 H13C 116(3) no
H13B C13 H13C 103(3) no
C12 C14 H14A 110.2(18) no
C12 C14 H14B 109.4(18) no
C12 C14 H14C 111(2) no
H14A C14 H14B 103(3) no
H14A C14 H14C 112(3) no
H14B C14 H14C 112(3) no
C17 C19 H19 119.7(15) no
C21 C19 H19 123.1(15) no
C18 C20 H20 119.4(14) no
C22 C20 H20 123.1(14) no
C19 C21 H21 119.7(12) no
C22 C21 H21 118.8(12) no
C20 C22 H22 119.5(13) no
C21 C22 H22 119.5(13) no

loop_
_geom_bond_atom_site_label_1
_geom_bond_atom_site_label_2
_geom_bond_distance
_geom_bond_publ_flag
O2 C7 1.463(3) yes
O2 C10 1.345(3) yes
O3 C15 1.207(3) yes
O4 C16 1.208(3) yes
O7 C8 1.347(3) yes
O7 C9 1.454(3) yes
O30 C10 1.191(4) yes
N1 N6 1.405(3) yes
N1 C8 1.288(3) yes
N6 C15 1.409(3) yes
N6 C16 1.385(3) yes
C1 C2 1.375(4) yes
C1 C3 1.381(4) yes
C2 C4 1.380(4) yes
C3 C5 1.391(4) yes
C4 C6 1.394(3) yes
C5 C6 1.398(3) yes
C5 C7 1.500(3) yes
C6 C8 1.472(3) yes
C7 C9 1.505(4) yes
C9 C12 1.529(3) yes
C10 C11 1.483(4) yes
C12 C13 1.520(5) yes
C12 C14 1.527(5) yes
C15 C17 1.481(4) yes
C16 C18 1.482(4) yes
C17 C18 1.385(3) yes
C17 C19 1.381(4) yes
C18 C20 1.371(4) yes
C19 C21 1.390(5) yes
C20 C22 1.391(4) yes
C21 C22 1.376(4) yes
C1 H1 1.00(3) no
C2 H2 0.97(3) no
C3 H3 1.01(3) no
C4 H4 0.98(2) no
C7 H7 1.014(19) no
C9 H9 1.011(18) no
C11 H11A 0.98(4) no
C11 H11B 0.94(4) no
C11 H11C 0.97(4) no
C12 H12 0.99(2) no
C13 H13A 1.01(4) no
C13 H13B 0.99(4) no
C13 H13C 1.03(4) no
C14 H14A 0.99(3) no
C14 H14B 1.04(3) no
C14 H14C 0.91(3) no
C19 H19 0.97(2) no
C20 H20 0.944(19) no
C21 H21 0.97(3) no
C22 H22 0.96(3) no

loop_
_geom_contact_atom_site_label_1
_geom_contact_atom_site_label_2
_geom_contact_distance
_geom_contact_publ_flag
_geom_contact_site_symmetry_2
O2 O7 2.885(2) no .
O2 C3 3.257(3) no .
O2 C6 3.243(3) no .
O2 C8 3.404(3) no .
O2 C12 2.891(3) no .
O2 C13 3.424(4) no .
O3 O7 2.910(2) no .
O3 N1 2.910(3) no .
O3 C8 3.080(3) no .
O3 C14 3.495(4) no .
O3 C16 3.465(3) no .
O3 C18 3.504(3) no .
O3 C19 3.158(4) no .
O4 N1 2.815(3) no .
O4 C15 3.471(3) no .
O4 C17 3.498(3) no .
O4 C20 3.135(4) no .
O7 N6 2.542(3) no .
O7 C5 2.816(3) no .
O7 C14 2.819(4) no .
O7 C15 2.895(3) no .
O30 C3 3.386(3) no .
O30 C5 3.409(3) no .
O30 C7 2.685(3) no .
N1 C4 2.834(4) no .
N1 C9 3.586(3) no .
C1 C6 2.770(4) no .
C2 C5 2.771(4) no .
C3 C4 2.778(4) no .
C3 C10 3.583(4) no .
C5 C10 3.233(3) no .
C6 C9 2.805(3) no .
C7 C8 2.843(3) no .
C7 C13 3.036(5) no .
C8 C15 3.003(4) no .
C8 C16 3.398(3) no .
C9 C10 3.561(4) no .
C17 C22 2.740(4) no .
C18 C21 2.734(4) no .
C19 C20 2.818(4) no .
O2 C11 3.587(4) no 2_655
O3 O3 3.492(3) no 2_756
O3 N6 3.391(3) no 2_756
O3 C2 3.519(3) no 1_655
O3 C15 3.111(3) no 2_756
O3 C16 3.529(3) no 2_756
O3 C17 3.225(3) no 2_756
O3 C18 3.484(3) no 2_756
O4 C1 3.346(3) no 1_565
O4 C2 3.566(3) no 2_656
O4 C4 3.543(3) no 2_656
O4 C11 3.450(4) no 2_655
O4 C19 3.596(3) no 1_455
O4 C21 3.225(3) no 1_455
O30 C1 3.402(4) no 2_645
O30 C3 3.467(4) no 2_645
N1 C19 3.474(3) no 2_756
N6 O3 3.391(3) no 2_756
C1 O4 3.346(3) no 1_545
C1 O30 3.402(4) no 2_645
C2 O3 3.519(3) no 1_455
C2 O4 3.566(3) no 2_656
C3 O30 3.467(4) no 2_645
C4 O4 3.543(3) no 2_656
C8 C11 3.523(4) no 2_655
C11 O2 3.587(4) no 2_655
C11 O4 3.450(4) no 2_655
C11 C8 3.523(4) no 2_655
C15 O3 3.111(3) no 2_756
C15 C15 3.173(3) no 2_756
C16 O3 3.529(3) no 2_756
C17 O3 3.225(3) no 2_756
C18 O3 3.484(3) no 2_756
C19 O4 3.596(3) no 1_655
C19 N1 3.474(3) no 2_756
C21 O4 3.225(3) no 1_655
C22 C22 3.414(4) no 2_766
O2 H3 3.30(3) no .
O2 H9 3.258(19) no .
O2 H11A 2.56(4) no .
O2 H11B 3.11(4) no .
O2 H11C 2.56(4) no .
O2 H12 2.53(3) no .
O2 H13A 2.99(3) no .
O3 H9 3.45(2) no .
O3 H14B 2.94(3) no .
O3 H14C 3.23(3) no .
O3 H19 3.01(3) no .
O4 H20 2.98(3) no .
O7 H12 2.52(2) no .
O7 H14B 2.50(4) no .
O7 H14C 3.10(3) no .
O7 H7 3.29(2) no .
O30 H3 2.77(3) no .
O30 H11A 3.02(3) no .
O30 H11B 2.47(3) no .
O30 H11C 2.96(4) no .
O30 H13A 3.17(4) no .
O30 H7 2.286(19) no .
N1 H4 2.49(2) no .
N6 H14B 3.53(3) no .
C1 H4 3.30(2) no .
C2 H3 3.32(3) no .
C3 H2 3.28(3) no .
C3 H7 2.663(19) no .
C4 H1 3.31(3) no .
C5 H1 3.29(3) no .
C5 H4 3.288(19) no .
C5 H9 2.70(2) no .
C6 H2 3.26(3) no .
C6 H3 3.31(3) no .
C6 H9 2.955(19) no .
C6 H7 3.303(18) no .
C7 H3 2.67(3) no .
C7 H12 2.75(3) no .
C7 H13A 2.78(3) no .
C7 H13C 3.35(4) no .
C8 H4 2.63(2) no .
C8 H9 2.686(18) no .
C9 H13A 2.79(3) no .
C9 H13B 3.37(3) no .
C9 H13C 2.71(3) no .
C9 H14A 3.38(3) no .
C9 H14B 2.77(4) no .
C9 H14C 2.69(3) no .
C10 H3 3.28(3) no .
C10 H12 3.43(3) no .
C10 H13A 3.18(3) no .
C10 H7 2.445(18) no .
C12 H7 2.83(2) no .
C13 H9 2.75(2) no .
C13 H14A 2.71(3) no .
C13 H14B 3.40(4) no .
C13 H14C 2.72(3) no .
C13 H7 2.75(2) no .
C14 H9 2.71(3) no .
C14 H13A 3.40(4) no .
C14 H13B 2.66(3) no .
C14 H13C 2.68(4) no .
C15 H14B 2.97(3) no .
C15 H19 2.84(3) no .
C16 H20 2.81(3) no .
C17 H14B 3.46(3) no .
C17 H20 3.250(19) no .
C17 H21 3.25(3) no .
C18 H19 3.28(3) no .
C18 H22 3.23(3) no .
C19 H22 3.27(3) no .
C20 H21 3.28(3) no .
C21 H20 3.27(2) no .
C22 H19 3.30(2) no .
H1 H2 2.41(3) no .
H1 H3 2.39(3) no .
H2 H4 2.37(4) no .
H3 H7 2.45(3) no .
H9 H12 2.86(3) no .
H9 H13A 3.15(4) no .
H9 H13C 2.56(4) no .
H9 H14B 3.07(4) no .
H9 H14C 2.53(4) no .
H9 H7 2.34(3) no .
H11C H12 3.57(5) no .
H12 H13A 2.37(4) no .
H12 H13B 2.43(4) no .
H12 H13C 2.88(4) no .
H12 H14A 2.40(4) no .
H12 H14B 2.36(4) no .
H12 H14C 2.82(4) no .
H12 H7 3.13(4) no .
H13A H7 2.30(4) no .
H13B H14A 2.49(5) no .
H13B H14B 3.59(5) no .
H13B H14C 2.95(4) no .
H13C H14A 2.99(5) no .
H13C H14C 2.53(5) no .
H13C H7 2.96(4) no .
H19 H21 2.40(4) no .
H20 H22 2.38(4) no .
H21 H22 2.32(3) no .
O2 H11A 2.72(4) no 2_655
O2 H14A 3.59(3) no 1_455
O2 H14A 3.19(3) no 2_755
O3 H2 3.238(19) no 1_655
O4 H1 2.96(2) no 1_565
O4 H2 2.91(3) no 2_656
O4 H4 2.94(2) no 2_656
O4 H11B 2.52(4) no 2_655
O4 H19 3.23(3) no 1_455
O4 H21 2.40(3) no 1_455
O7 H11A 3.08(4) no 2_655
O7 H11B 3.60(3) no 2_655
O30 H1 2.68(3) no 2_645
O30 H3 2.89(3) no 2_645
O30 H13C 2.74(4) no 2_745
N1 H11B 3.11(3) no 2_655
N1 H19 3.44(3) no 1_455
N1 H19 3.12(3) no 2_756
N6 H11B 3.32(4) no 2_655
C1 H14C 2.98(3) no 1_455
C1 H20 3.10(2) no 1_545
C1 H21 3.16(3) no 1_445
C1 H22 3.56(3) no 1_445
C2 H14C 3.27(3) no 1_455
C2 H20 3.152(19) no 1_545
C2 H21 3.51(3) no 1_445
C3 H13B 3.49(3) no 2_745
C3 H13C 3.55(4) no 2_745
C3 H14C 3.09(3) no 1_455
C3 H20 3.11(2) no 1_545
C4 H20 3.203(19) no 1_545
C4 H21 3.32(2) no 2_756
C5 H14C 3.49(3) no 1_455
C5 H20 3.17(2) no 1_545
C6 H20 3.213(19) no 1_545
C7 H13C 3.54(4) no 2_745
C8 H11A 3.21(4) no 2_655
C8 H11B 3.31(3) no 2_655
C8 H11C 3.54(4) no 2_655
C10 H1 3.60(3) no 2_645
C10 H11A 3.59(4) no 2_655
C10 H14A 3.44(3) no 1_455
C11 H11A 3.47(4) no 2_655
C11 H14A 3.25(3) no 1_455
C11 H14A 3.40(3) no 2_755
C11 H19 3.42(3) no 2_755
C12 H12 3.15(3) no 2_755
C12 H14A 3.53(3) no 2_755
C12 H14B 3.48(3) no 2_755
C13 H3 3.13(2) no 2_745
C13 H7 3.08(2) no 2_745
C14 H11A 3.45(4) no 1_655
C14 H11C 3.10(4) no 2_755
C14 H12 2.90(2) no 2_755
C16 H2 3.16(3) no 2_656
C16 H4 3.46(2) no 2_656
C16 H11B 3.07(4) no 2_655
C16 H21 3.60(3) no 1_455
C18 H2 3.42(2) no 2_656
C19 H4 3.25(2) no 2_756
C19 H11B 3.29(4) no 2_755
C19 H11C 3.18(4) no 2_755
C20 H2 3.55(3) no 2_656
C20 H22 3.26(3) no 2_766
C21 H1 3.01(3) no 1_665
C21 H4 3.275(19) no 2_756
C21 H11B 3.41(3) no 2_755
C22 H1 3.27(3) no 1_665
C22 H9 3.472(19) no 1_565
C22 H20 3.57(2) no 2_766
C22 H22 3.24(3) no 2_766
H1 O4 2.96(2) no 1_545
H1 O30 2.68(3) no 2_645
H1 C10 3.60(3) no 2_645
H1 C21 3.01(3) no 1_445
H1 C22 3.27(3) no 1_445
H1 H9 3.59(3) no 1_455
H1 H11B 3.36(4) no 2_645
H1 H13C 3.49(4) no 1_455
H1 H14C 3.28(4) no 1_455
H1 H21 2.41(4) no 1_445
H1 H22 2.93(3) no 1_445
H2 O3 3.238(19) no 1_455
H2 O4 2.91(3) no 2_656
H2 C16 3.16(3) no 2_656
H2 C18 3.42(2) no 2_656
H2 C20 3.55(3) no 2_656
H2 H20 3.31(3) no 2_656
H2 H21 3.13(4) no 1_445
H2 H21 3.53(4) no 2_756
H2 H22 3.05(4) no 1_445
H3 O30 2.89(3) no 2_645
H3 C13 3.13(2) no 2_745
H3 H3 3.33(4) no 2_645
H3 H13A 3.38(4) no 2_745
H3 H13B 2.77(4) no 2_745
H3 H13C 3.44(4) no 1_455
H3 H13C 2.68(4) no 2_745
H3 H14C 3.49(3) no 1_455
H4 O4 2.94(2) no 2_656
H4 C16 3.46(2) no 2_656
H4 C19 3.25(2) no 2_756
H4 C21 3.275(19) no 2_756
H4 H19 3.17(3) no 1_455
H4 H19 2.86(3) no 2_756
H4 H21 2.90(3) no 2_756
H9 C22 3.472(19) no 1_545
H9 H1 3.59(3) no 1_655
H9 H22 2.88(3) no 1_545
H11A O2 2.72(4) no 2_655
H11A O7 3.08(4) no 2_655
H11A C8 3.21(4) no 2_655
H11A C10 3.59(4) no 2_655
H11A C11 3.47(4) no 2_655
H11A C14 3.45(4) no 1_455
H11A H11A 2.93(6) no 2_655
H11A H11C 3.47(5) no 2_655
H11A H12 3.60(4) no 2_655
H11A H13B 3.33(5) no 1_455
H11A H14A 2.47(5) no 1_455
H11A H14A 3.41(5) no 2_755
H11B O4 2.52(4) no 2_655
H11B O7 3.60(3) no 2_655
H11B N1 3.11(3) no 2_655
H11B N6 3.32(4) no 2_655
H11B C8 3.31(3) no 2_655
H11B C16 3.07(4) no 2_655
H11B C19 3.29(4) no 2_755
H11B C21 3.41(3) no 2_755
H11B H1 3.36(4) no 2_645
H11B H13B 3.37(5) no 1_455
H11B H19 2.98(4) no 2_755
H11B H21 3.14(4) no 2_755
H11C C8 3.54(4) no 2_655
H11C C14 3.10(4) no 2_755
H11C C19 3.18(4) no 2_755
H11C H11A 3.47(5) no 2_655
H11C H14A 2.73(5) no 2_755
H11C H14B 2.71(6) no 2_755
H11C H14C 3.24(5) no 2_755
H11C H19 2.90(4) no 2_755
H12 C12 3.15(3) no 2_755
H12 C14 2.90(2) no 2_755
H12 H11A 3.60(4) no 2_655
H12 H12 2.53(4) no 2_755
H12 H14A 2.57(3) no 2_755
H12 H14B 2.54(4) no 2_755
H13A H3 3.38(4) no 2_745
H13A H7 2.82(4) no 2_745
H13B C3 3.49(3) no 2_745
H13B H3 2.77(4) no 2_745
H13B H11A 3.33(5) no 1_655
H13B H11B 3.37(5) no 1_655
H13B H7 3.44(4) no 2_745
H13C O30 2.74(4) no 2_745
H13C C3 3.55(4) no 2_745
H13C C7 3.54(4) no 2_745
H13C H1 3.49(4) no 1_655
H13C H3 3.44(4) no 1_655
H13C H3 2.68(4) no 2_745
H13C H7 2.60(4) no 2_745
H14A O2 3.59(3) no 1_655
H14A O2 3.19(3) no 2_755
H14A C10 3.44(3) no 1_655
H14A C11 3.25(3) no 1_655
H14A C11 3.40(3) no 2_755
H14A C12 3.53(3) no 2_755
H14A H11A 2.47(5) no 1_655
H14A H11A 3.41(5) no 2_755
H14A H11C 2.73(5) no 2_755
H14A H12 2.57(3) no 2_755
H14B C12 3.48(3) no 2_755
H14B H11C 2.71(6) no 2_755
H14B H12 2.54(4) no 2_755
H14C C1 2.98(3) no 1_655
H14C C2 3.27(3) no 1_655
H14C C3 3.09(3) no 1_655
H14C C5 3.49(3) no 1_655
H14C H1 3.28(4) no 1_655
H14C H3 3.49(3) no 1_655
H14C H11C 3.24(5) no 2_755
H19 O4 3.23(3) no 1_655
H19 N1 3.44(3) no 1_655
H19 N1 3.12(3) no 2_756
H19 C11 3.42(3) no 2_755
H19 H4 3.17(3) no 1_655
H19 H4 2.86(3) no 2_756
H19 H11B 2.98(4) no 2_755
H19 H11C 2.90(4) no 2_755
H20 C1 3.10(2) no 1_565
H20 C2 3.152(19) no 1_565
H20 C3 3.11(2) no 1_565
H20 C4 3.203(19) no 1_565
H20 C5 3.17(2) no 1_565
H20 C6 3.213(19) no 1_565
H20 C22 3.57(2) no 2_766
H20 H2 3.31(3) no 2_656
H20 H21 3.52(3) no 2_766
H20 H22 3.33(3) no 2_766
H21 O4 2.40(3) no 1_655
H21 C1 3.16(3) no 1_665
H21 C2 3.51(3) no 1_665
H21 C4 3.32(2) no 2_756
H21 C16 3.60(3) no 1_655
H21 H1 2.41(4) no 1_665
H21 H2 3.13(4) no 1_665
H21 H2 3.53(4) no 2_756
H21 H4 2.90(3) no 2_756
H21 H11B 3.14(4) no 2_755
H21 H20 3.52(3) no 2_766
H22 C1 3.56(3) no 1_665
H22 C20 3.26(3) no 2_766
H22 C22 3.24(3) no 2_766
H22 H1 2.93(3) no 1_665
H22 H2 3.05(4) no 1_665
H22 H9 2.88(3) no 1_565
H22 H20 3.33(3) no 2_766
H22 H22 3.34(3) no 2_766
H7 C13 3.08(2) no 2_745
H7 H13A 2.82(4) no 2_745
H7 H13B 3.44(4) no 2_745
H7 H13C 2.60(4) no 2_745
H7 H7 3.55(3) no 2_745

loop_
_geom_torsion_atom_site_label_1
_geom_torsion_atom_site_label_2
_geom_torsion_atom_site_label_3
_geom_torsion_atom_site_label_4
_geom_torsion
_geom_torsion_publ_flag
C7 O2 C10 O30 -0.8(3) no
C7 O2 C10 C11 178.38(15) no
C10 O2 C7 C5 -95.67(19) no
C10 O2 C7 C9 143.22(16) no
C8 O7 C9 C7 50.76(19) no
C8 O7 C9 C12 176.90(13) no
C9 O7 C8 N1 162.64(15) no
C9 O7 C8 C6 -21.7(3) no
N6 N1 C8 O7 -5.8(3) no
N6 N1 C8 C6 178.57(13) no
C8 N1 N6 C15 -66.0(2) no
C8 N1 N6 C16 130.78(16) no
N1 N6 C15 O3 7.4(3) no
N1 N6 C15 C17 -172.04(14) no
N1 N6 C16 O4 -7.6(3) no
N1 N6 C16 C18 173.20(14) no
C15 N6 C16 O4 -172.81(17) no
C15 N6 C16 C18 8.04(19) no
C16 N6 C15 O3 171.89(17) no
C16 N6 C15 C17 -7.54(19) no
C2 C1 C3 C5 0.3(3) no
C3 C1 C2 C4 -0.5(4) no
C1 C2 C4 C6 0.6(3) no
C1 C3 C5 C6 -0.2(3) no
C1 C3 C5 C7 -179.39(16) no
C2 C4 C6 C5 -0.5(3) no
C2 C4 C6 C8 178.39(17) no
C3 C5 C6 C4 0.3(3) no
C3 C5 C6 C8 -178.64(15) no
C3 C5 C7 O2 88.9(2) no
C3 C5 C7 C9 -152.23(16) no
C6 C5 C7 O2 -90.3(2) no
C6 C5 C7 C9 28.6(3) no
C7 C5 C6 C4 179.54(14) no
C7 C5 C6 C8 0.6(3) no
C4 C6 C8 O7 175.58(16) no
C4 C6 C8 N1 -8.7(3) no
C5 C6 C8 O7 -5.5(3) no
C5 C6 C8 N1 170.26(15) no
O2 C7 C9 O7 67.90(18) no
O2 C7 C9 C12 -51.96(19) no
C5 C7 C9 O7 -52.1(2) no
C5 C7 C9 C12 -171.91(13) no
O7 C9 C12 C13 -178.87(14) no
O7 C9 C12 C14 57.67(18) no
C7 C9 C12 C13 -56.9(2) no
C7 C9 C12 C14 179.67(14) no
O3 C15 C17 C18 -175.51(19) no
O3 C15 C17 C19 3.1(4) no
N6 C15 C17 C18 3.88(19) no
N6 C15 C17 C19 -177.47(17) no
O4 C16 C18 C17 175.63(19) no
O4 C16 C18 C20 -4.3(4) no
N6 C16 C18 C17 -5.27(19) no
N6 C16 C18 C20 174.84(17) no
C15 C17 C18 C16 0.8(2) no
C15 C17 C18 C20 -179.30(15) no
C15 C17 C19 C21 -180(54000) no
C18 C17 C19 C21 -1.5(3) no
C19 C17 C18 C16 -178.00(16) no
C19 C17 C18 C20 1.9(3) no
C16 C18 C20 C22 179.44(17) no
C17 C18 C20 C22 -0.4(3) no
C17 C19 C21 C22 -0.3(3) no
C18 C20 C22 C21 -1.3(4) no
C19 C21 C22 C20 1.7(4) no
